data_7717262
loop_
_publ_author_name
'Thakur, Sahil'
'Rohilla, Jyoti'
'Sharma, Sahil'
'Singh, Raghubir'
'Kamboj, Raman'
'Kaur, Varinder'

_publ_section_title
;
 Photosensitizing CNTs by organotin(IV) compounds: generation of reactive
 oxygen species and degradation of amoxicillin.
;
_journal_issue 45
_journal_name_full 'Dalton transactions (Cambridge, England : 2003)'
_journal_page_first 18283
_journal_page_last 18295
_journal_paper_doi 10.1039/d4dt02490g
_journal_volume 53
_journal_year 2024
_chemical_formula_moiety 'C22 H26 Br2 N2 O4 Sn2, 2(C H4 O)'
_chemical_formula_sum 'C24 H34 Br2 N2 O6 Sn2'
_chemical_formula_weight 843.73
_chemical_name_systematic SB-SnMe
_space_group_crystal_system triclinic
_space_group_IT_number 2
_space_group_name_Hall '-P 1'
_space_group_name_H-M_alt 'P -1'
_atom_sites_solution_hydrogens geom
_atom_sites_solution_primary dual
_audit_creation_date 2024-04-23
_audit_creation_method
;
Olex2 1.5
(compiled 2021.11.16 svn.ra9532c28 for OlexSys, GUI svn.r6427)
;
_audit_update_record
;
2024-04-23 deposited with the CCDC.	2024-10-18 downloaded from the CCDC.
;
_cell_angle_alpha 70.458(3)
_cell_angle_beta 67.582(4)
_cell_angle_gamma 72.878(3)
_cell_formula_units_Z 1
_cell_length_a 8.1743(3)
_cell_length_b 9.9957(3)
_cell_length_c 10.3362(4)
_cell_measurement_reflns_used 6421
_cell_measurement_temperature 293(2)
_cell_measurement_theta_max 27.1850
_cell_measurement_theta_min 3.4640
_cell_volume 722.13(5)
_computing_cell_refinement 'CrysAlisPro 1.171.39.31d (Rigaku OD, 2017)'
_computing_data_collection 'CrysAlisPro 1.171.39.31d (Rigaku OD, 2017)'
_computing_data_reduction 'CrysAlisPro 1.171.39.31d (Rigaku OD, 2017)'
_computing_molecular_graphics 'Olex2 1.5 (Dolomanov et al., 2009)'
_computing_publication_material 'Olex2 1.5 (Dolomanov et al., 2009)'
_computing_structure_refinement 'SHELXL 2018/3 (Sheldrick, 2015)'
_computing_structure_solution 'SHELXT 2018/2 (Sheldrick, 2018)'
_diffrn_ambient_environment N~2~
_diffrn_ambient_temperature 293(2)
_diffrn_detector 'CCD plate'
_diffrn_detector_type HyPix3000
_diffrn_measured_fraction_theta_full 0.997
_diffrn_measured_fraction_theta_max 0.928
_diffrn_measurement_details
;
List of Runs (angles in degrees, time in seconds):

  # Type    Start    End  Width  t~exp~   \w     \q     \k     \f   Frames
#--------------------------------------------------------------------------
  1  \w    -26.00  16.00   0.50    3.71    --   -9.79  94.00  17.00   84
  2  \w    -20.00   6.00   0.50    3.71    --   -9.79 -94.00 -92.00   52
  3  \w    -25.00  33.00   0.50    3.71    --   10.07 -94.00 -92.00  116
  4  \w    -16.00  25.00   0.50    3.71    --   10.07  94.00  17.00   82
  5  \w    -38.00   4.00   0.50    3.71    --   -9.79 -77.00  90.00   84
  6  \w     28.00  61.00   0.50    3.71    --   -9.79  19.00  60.00   66
  7  \w    -21.00   8.00   0.50    3.71    --   -9.79  19.00  60.00   58
  8  \w    -58.00 -23.00   0.50    3.71    --   -9.79 125.00 150.00   70
  9  \w    -14.00  52.00   0.50    3.71    --   -9.79  57.00  90.00  132
 10  \w    -19.00   6.00   0.50    3.71    --   10.07 -99.00   0.00   50
 11  \w    -36.00   6.00   0.50    3.71    --   10.07 -38.00-180.00   84
 12  \w     -6.00  19.00   0.50    3.71    --   10.07  77.00 120.00   50
 13  \w    -36.00  -7.00   0.50    3.71    --   10.07 123.00 157.76   58
 14  \w     50.00  75.00   0.50    3.71    --   10.07  77.00 120.00   50
 15  \w     -1.00  69.00   0.50    3.71    --   10.07  38.00   0.00  140
 16  \w    -41.00  21.00   0.50    3.71    --   10.07 -38.00 120.00  124
;
_diffrn_measurement_device 'four-circle diffractometer'
_diffrn_measurement_device_type 'SuperNova, Single source at offset/far, HyPix3000'
_diffrn_measurement_method '\w scans'
_diffrn_orient_matrix_type 'CrysAlisPro convention (1999,Acta A55,543-557)'
_diffrn_orient_matrix_UB_11 -0.0628507000
_diffrn_orient_matrix_UB_12 0.0563916000
_diffrn_orient_matrix_UB_13 0.0300590000
_diffrn_orient_matrix_UB_21 -0.0665019000
_diffrn_orient_matrix_UB_22 -0.0438614000
_diffrn_orient_matrix_UB_23 0.0324461000
_diffrn_orient_matrix_UB_31 0.0278147000
_diffrn_orient_matrix_UB_32 -0.0279602000
_diffrn_orient_matrix_UB_33 0.0626620000
_diffrn_radiation_monochromator mirror
_diffrn_radiation_probe x-ray
_diffrn_radiation_type 'Mo K\a'
_diffrn_radiation_wavelength 0.71073
_diffrn_reflns_av_R_equivalents 0.0323
_diffrn_reflns_av_unetI/netI 0.0447
_diffrn_reflns_Laue_measured_fraction_full 0.997
_diffrn_reflns_Laue_measured_fraction_max 0.928
_diffrn_reflns_limit_h_max 10
_diffrn_reflns_limit_h_min -10
_diffrn_reflns_limit_k_max 12
_diffrn_reflns_limit_k_min -12
_diffrn_reflns_limit_l_max 11
_diffrn_reflns_limit_l_min -13
_diffrn_reflns_number 8754
_diffrn_reflns_point_group_measured_fraction_full 0.997
_diffrn_reflns_point_group_measured_fraction_max 0.928
_diffrn_reflns_theta_full 25.242
_diffrn_reflns_theta_max 27.383
_diffrn_reflns_theta_min 3.175
_diffrn_source 'micro-focus sealed X-ray tube'
_diffrn_source_type 'SuperNova (Mo) X-ray Source'
_exptl_absorpt_coefficient_mu 4.535
_exptl_absorpt_correction_T_max 1.00000
_exptl_absorpt_correction_T_min 0.84870
_exptl_absorpt_correction_type multi-scan
_exptl_absorpt_process_details
;
CrysAlisPro 1.171.39.31d (Rigaku Oxford Diffraction, 2017)
Empirical absorption correction using spherical harmonics,
 implemented in SCALE3 ABSPACK scaling algorithm.
;
_exptl_crystal_colour 'clear yellowish yellow'
_exptl_crystal_colour_lustre clear
_exptl_crystal_colour_modifier yellowish
_exptl_crystal_colour_primary yellow
_exptl_crystal_density_diffrn 1.940
_exptl_crystal_description needle
_exptl_crystal_F_000 410
_exptl_crystal_size_max 0.12
_exptl_crystal_size_mid 0.08
_exptl_crystal_size_min 0.04
_refine_diff_density_max 0.806
_refine_diff_density_min -0.743
_refine_diff_density_rms 0.133
_refine_ls_extinction_method none
_refine_ls_goodness_of_fit_ref 1.054
_refine_ls_hydrogen_treatment constr
_refine_ls_matrix_type full
_refine_ls_number_parameters 167
_refine_ls_number_reflns 3037
_refine_ls_number_restraints 0
_refine_ls_restrained_S_all 1.054
_refine_ls_R_factor_all 0.0413
_refine_ls_R_factor_gt 0.0334
_refine_ls_shift/su_max 0.001
_refine_ls_shift/su_mean 0.000
_refine_ls_structure_factor_coef Fsqd
_refine_ls_weighting_details 'w=1/[\s^2^(Fo^2^)+(0.0455P)^2^] where P=(Fo^2^+2Fc^2^)/3'
_refine_ls_weighting_scheme calc
_refine_ls_wR_factor_gt 0.0822
_refine_ls_wR_factor_ref 0.0851
_reflns_Friedel_coverage 0.000
_reflns_number_gt 2595
_reflns_number_total 3037
_reflns_threshold_expression 'I > 2\s(I)'
_cod_data_source_file d4dt02490g2.cif
_cod_data_source_block vk-rsbsn
_cod_depositor_comments 'Adding full bibliography for 7717261--7717264.cif.'
_cod_database_code 7717262
_shelx_shelxl_version_number 2018/3
_chemical_oxdiff_formula 'C H N O Br Sn'
_shelx_space_group_comment
;
The symmetry employed for this shelxl refinement is uniquely defined
by the following loop, which should always be used as a source of
symmetry information in preference to the above space-group names.
They are only intended as comments.
;
_shelx_estimated_absorpt_t_max 0.839
_shelx_estimated_absorpt_t_min 0.612
_olex2_refinement_description
;
1. Fixed Uiso
 At 1.2 times of:
  All C(H) groups, All C(H,H) groups
 At 1.5 times of:
  All C(H,H,H) groups, All O(H) groups
2.a Secondary CH2 refined with riding coordinates:
 C8(H8A,H8B)
2.b Aromatic/amide H refined with riding coordinates:
 C7(H7), C9(H9), C5(H5), C3(H3), C2(H2)
2.c Idealised Me refined as rotating group:
 C11(H11A,H11B,H11C), C10(H10A,H10B,H10C), C12(H12A,H12B,H12C)
2.d Idealised tetrahedral OH refined as rotating group:
 O3(H3A)
;
_olex2_submission_special_instructions 'No special instructions were received'
_oxdiff_exptl_absorpt_empirical_details
;
Empirical correction (ABSPACK) includes:
- Absorption correction using spherical harmonics
- Frame scaling
;
_oxdiff_exptl_absorpt_empirical_full_max 1.280
_oxdiff_exptl_absorpt_empirical_full_min 0.732

loop_
_space_group_symop_operation_xyz
'x, y, z'
'-x, -y, -z'

loop_
_atom_site_label
_atom_site_type_symbol
_atom_site_fract_x
_atom_site_fract_y
_atom_site_fract_z
_atom_site_U_iso_or_equiv
_atom_site_adp_type
_atom_site_occupancy
_atom_site_site_symmetry_order
_atom_site_calc_flag
_atom_site_refinement_flags_posn
_atom_site_refinement_flags_adp
_atom_site_refinement_flags_occupancy
_atom_site_disorder_assembly
_atom_site_disorder_group
Sn1 Sn 0.46045(4) 0.90081(3) 0.19204(3) 0.02150(11) Uani 1 1 d . . . . .
Br1 Br -0.07668(6) 0.39735(5) 0.83607(4) 0.03522(14) Uani 1 1 d . . . . .
O1 O 0.4175(4) 0.8109(3) 0.4333(3) 0.0277(7) Uani 1 1 d . . . . .
O2 O 0.5468(4) 0.8704(3) -0.0164(3) 0.0247(6) Uani 1 1 d . . . . .
N1 N 0.4907(4) 0.6623(3) 0.2254(3) 0.0232(8) Uani 1 1 d . . . . .
O3 O 0.6190(5) 0.7814(4) 0.6051(4) 0.0556(10) Uani 1 1 d . . . . .
H3A H 0.564437 0.805100 0.546382 0.083 Uiso 1 1 calc R U . . .
C7 C 0.4020(5) 0.5750(4) 0.3358(4) 0.0233(9) Uani 1 1 d . . . . .
H7 H 0.405709 0.485582 0.324513 0.028 Uiso 1 1 calc R U . . .
C6 C 0.2979(5) 0.6038(4) 0.4748(4) 0.0226(9) Uani 1 1 d . . . . .
C9 C 0.5324(6) 0.7384(4) -0.0288(4) 0.0287(10) Uani 1 1 d . . . . .
H9 H 0.495007 0.727365 -0.098465 0.034 Uiso 1 1 calc R U . . .
C4 C 0.0828(5) 0.5263(4) 0.7072(4) 0.0249(9) Uani 1 1 d . . . . .
C5 C 0.1830(5) 0.5069(4) 0.5719(4) 0.0240(9) Uani 1 1 d . . . . .
H5 H 0.175465 0.430040 0.544112 0.029 Uiso 1 1 calc R U . . .
C3 C 0.0958(5) 0.6370(4) 0.7534(4) 0.0248(9) Uani 1 1 d . . . . .
H3 H 0.028363 0.647597 0.846178 0.030 Uiso 1 1 calc R U . . .
C8 C 0.5880(6) 0.6175(4) 0.0905(4) 0.0269(10) Uani 1 1 d . . . . .
H8A H 0.557293 0.528432 0.096705 0.032 Uiso 1 1 calc R U . . .
H8B H 0.717107 0.601390 0.071527 0.032 Uiso 1 1 calc R U . . .
C1 C 0.3103(5) 0.7196(4) 0.5187(4) 0.0223(9) Uani 1 1 d . . . . .
C11 C 0.1772(5) 0.9551(5) 0.2402(4) 0.0314(10) Uani 1 1 d . . . . .
H11A H 0.134745 0.878660 0.233233 0.047 Uiso 1 1 calc R U . . .
H11B H 0.145467 1.043161 0.172756 0.047 Uiso 1 1 calc R U . . .
H11C H 0.122747 0.968089 0.336600 0.047 Uiso 1 1 calc R U . . .
C10 C 0.6956(6) 0.9429(5) 0.1957(5) 0.0324(10) Uani 1 1 d . . . . .
H10A H 0.663908 1.019240 0.242701 0.049 Uiso 1 1 calc R U . . .
H10B H 0.772918 0.971494 0.098435 0.049 Uiso 1 1 calc R U . . .
H10C H 0.757285 0.857113 0.247621 0.049 Uiso 1 1 calc R U . . .
C2 C 0.2085(6) 0.7302(4) 0.6617(4) 0.0260(9) Uani 1 1 d . . . . .
H2 H 0.218691 0.802714 0.694122 0.031 Uiso 1 1 calc R U . . .
C12 C 0.7751(8) 0.8361(5) 0.5423(6) 0.0520(14) Uani 1 1 d . . . . .
H12A H 0.847268 0.801439 0.457644 0.078 Uiso 1 1 calc R U . . .
H12B H 0.841411 0.805173 0.609791 0.078 Uiso 1 1 calc R U . . .
H12C H 0.745790 0.939829 0.515432 0.078 Uiso 1 1 calc R U . . .

loop_
_atom_site_aniso_label
_atom_site_aniso_U_11
_atom_site_aniso_U_22
_atom_site_aniso_U_33
_atom_site_aniso_U_23
_atom_site_aniso_U_13
_atom_site_aniso_U_12
Sn1 0.02224(17) 0.02282(17) 0.01632(16) -0.00279(11) -0.00492(12) -0.00385(12)
Br1 0.0340(3) 0.0373(3) 0.0261(3) -0.00406(19) 0.0018(2) -0.0146(2)
O1 0.0325(17) 0.0317(16) 0.0206(15) -0.0015(12) -0.0095(13) -0.0129(14)
O2 0.0362(17) 0.0221(15) 0.0137(13) -0.0012(11) -0.0073(12) -0.0070(13)
N1 0.0281(19) 0.0230(18) 0.0138(16) -0.0036(13) -0.0071(15) 0.0015(15)
O3 0.047(2) 0.083(3) 0.040(2) -0.0082(19) -0.0203(18) -0.017(2)
C7 0.023(2) 0.023(2) 0.020(2) -0.0025(16) -0.0067(18) -0.0022(18)
C6 0.021(2) 0.025(2) 0.017(2) -0.0009(16) -0.0063(17) -0.0014(17)
C9 0.052(3) 0.021(2) 0.016(2) -0.0012(16) -0.015(2) -0.009(2)
C4 0.023(2) 0.027(2) 0.020(2) 0.0002(16) -0.0072(18) -0.0033(18)
C5 0.028(2) 0.023(2) 0.019(2) -0.0035(16) -0.0087(18) -0.0012(18)
C3 0.021(2) 0.032(2) 0.017(2) -0.0074(17) -0.0034(17) -0.0015(18)
C8 0.034(2) 0.023(2) 0.017(2) -0.0059(16) -0.0045(18) 0.0003(19)
C1 0.022(2) 0.025(2) 0.0149(19) -0.0003(16) -0.0076(17) -0.0004(17)
C11 0.024(2) 0.036(2) 0.025(2) -0.0042(18) -0.0030(19) -0.003(2)
C10 0.033(3) 0.034(2) 0.030(2) -0.0019(19) -0.013(2) -0.009(2)
C2 0.028(2) 0.027(2) 0.023(2) -0.0062(17) -0.0094(19) -0.0041(18)
C12 0.066(4) 0.046(3) 0.054(3) -0.011(2) -0.030(3) -0.012(3)

loop_
_atom_type_symbol
_atom_type_description
_atom_type_scat_dispersion_real
_atom_type_scat_dispersion_imag
_atom_type_scat_source
C C 0.0033 0.0016 'International Tables Vol C Tables 4.2.6.8 and 6.1.1.4'
H H 0.0000 0.0000 'International Tables Vol C Tables 4.2.6.8 and 6.1.1.4'
Br Br -0.2901 2.4595 'International Tables Vol C Tables 4.2.6.8 and 6.1.1.4'
N N 0.0061 0.0033 'International Tables Vol C Tables 4.2.6.8 and 6.1.1.4'
O O 0.0106 0.0060 'International Tables Vol C Tables 4.2.6.8 and 6.1.1.4'
Sn Sn -0.6537 1.4246 'International Tables Vol C Tables 4.2.6.8 and 6.1.1.4'

loop_
_geom_angle_atom_site_label_1
_geom_angle_atom_site_label_2
_geom_angle_atom_site_label_3
_geom_angle
_geom_angle_site_symmetry_1
_geom_angle_site_symmetry_3
_geom_angle_publ_flag
O1 Sn1 O2 139.41(9) . 2_675 ?
O2 Sn1 O1 150.64(10) . . ?
O2 Sn1 O2 69.60(11) . 2_675 ?
O2 Sn1 N1 75.05(10) . . ?
O2 Sn1 C11 102.50(14) . . ?
O2 Sn1 C10 100.65(14) . . ?
N1 Sn1 O1 76.48(10) . . ?
N1 Sn1 O2 143.99(10) . 2_675 ?
C11 Sn1 O1 88.12(13) . . ?
C11 Sn1 O2 83.78(13) . 2_675 ?
C11 Sn1 N1 97.53(15) . . ?
C10 Sn1 O1 82.15(14) . . ?
C10 Sn1 O2 84.22(13) . 2_675 ?
C10 Sn1 N1 109.31(15) . . ?
C10 Sn1 C11 148.23(18) . . ?
C1 O1 Sn1 124.2(2) . . ?
Sn1 O2 Sn1 110.40(11) . 2_675 ?
C9 O2 Sn1 117.3(2) . . ?
C9 O2 Sn1 127.3(2) . 2_675 ?
C7 N1 Sn1 127.0(3) . . ?
C7 N1 C8 119.1(3) . . ?
C8 N1 Sn1 111.9(2) . . ?
C12 O3 H3A 109.5 . . ?
N1 C7 H7 117.1 . . ?
N1 C7 C6 125.8(4) . . ?
C6 C7 H7 117.1 . . ?
C5 C6 C7 116.8(4) . . ?
C5 C6 C1 119.7(4) . . ?
C1 C6 C7 123.5(4) . . ?
O2 C9 H9 125.7 . . ?
O2 C9 C8 108.5(3) . . ?
C8 C9 H9 125.7 . . ?
C5 C4 Br1 119.5(3) . . ?
C5 C4 C3 121.4(4) . . ?
C3 C4 Br1 119.1(3) . . ?
C6 C5 H5 120.1 . . ?
C4 C5 C6 119.8(4) . . ?
C4 C5 H5 120.1 . . ?
C4 C3 H3 120.3 . . ?
C2 C3 C4 119.5(4) . . ?
C2 C3 H3 120.3 . . ?
N1 C8 C9 107.0(3) . . ?
N1 C8 H8A 110.3 . . ?
N1 C8 H8B 110.3 . . ?
C9 C8 H8A 110.3 . . ?
C9 C8 H8B 110.3 . . ?
H8A C8 H8B 108.6 . . ?
O1 C1 C6 121.9(3) . . ?
O1 C1 C2 120.4(4) . . ?
C2 C1 C6 117.6(4) . . ?
Sn1 C11 H11A 109.5 . . ?
Sn1 C11 H11B 109.5 . . ?
Sn1 C11 H11C 109.5 . . ?
H11A C11 H11B 109.5 . . ?
H11A C11 H11C 109.5 . . ?
H11B C11 H11C 109.5 . . ?
Sn1 C10 H10A 109.5 . . ?
Sn1 C10 H10B 109.5 . . ?
Sn1 C10 H10C 109.5 . . ?
H10A C10 H10B 109.5 . . ?
H10A C10 H10C 109.5 . . ?
H10B C10 H10C 109.5 . . ?
C3 C2 C1 121.9(4) . . ?
C3 C2 H2 119.0 . . ?
C1 C2 H2 119.0 . . ?
O3 C12 H12A 109.5 . . ?
O3 C12 H12B 109.5 . . ?
O3 C12 H12C 109.5 . . ?
H12A C12 H12B 109.5 . . ?
H12A C12 H12C 109.5 . . ?
H12B C12 H12C 109.5 . . ?

loop_
_geom_bond_atom_site_label_1
_geom_bond_atom_site_label_2
_geom_bond_distance
_geom_bond_site_symmetry_2
_geom_bond_publ_flag
Sn1 O1 2.273(3) . ?
Sn1 O2 2.399(2) 2_675 ?
Sn1 O2 2.094(2) . ?
Sn1 N1 2.244(3) . ?
Sn1 C11 2.113(4) . ?
Sn1 C10 2.101(4) . ?
Br1 C4 1.911(4) . ?
O1 C1 1.313(4) . ?
O2 C9 1.410(5) . ?
N1 C7 1.289(5) . ?
N1 C8 1.462(5) . ?
O3 H3A 0.8200 . ?
O3 C12 1.375(6) . ?
C7 H7 0.9300 . ?
C7 C6 1.439(5) . ?
C6 C5 1.412(5) . ?
C6 C1 1.418(6) . ?
C9 H9 0.9300 . ?
C9 C8 1.515(5) . ?
C4 C5 1.371(5) . ?
C4 C3 1.388(6) . ?
C5 H5 0.9300 . ?
C3 H3 0.9300 . ?
C3 C2 1.365(5) . ?
C8 H8A 0.9700 . ?
C8 H8B 0.9700 . ?
C1 C2 1.415(5) . ?
C11 H11A 0.9600 . ?
C11 H11B 0.9600 . ?
C11 H11C 0.9600 . ?
C10 H10A 0.9600 . ?
C10 H10B 0.9600 . ?
C10 H10C 0.9600 . ?
C2 H2 0.9300 . ?
C12 H12A 0.9600 . ?
C12 H12B 0.9600 . ?
C12 H12C 0.9600 . ?

loop_
_geom_torsion_atom_site_label_1
_geom_torsion_atom_site_label_2
_geom_torsion_atom_site_label_3
_geom_torsion_atom_site_label_4
_geom_torsion
_geom_torsion_site_symmetry_1
_geom_torsion_site_symmetry_2
_geom_torsion_site_symmetry_3
_geom_torsion_site_symmetry_4
_geom_torsion_publ_flag
Sn1 O1 C1 C6 40.0(5) . . . . ?
Sn1 O1 C1 C2 -143.0(3) . . . . ?
Sn1 O2 C9 C8 -40.9(4) . . . . ?
Sn1 O2 C9 C8 166.7(2) 2_675 . . . ?
Sn1 N1 C7 C6 -16.3(6) . . . . ?
Sn1 N1 C8 C9 -36.1(4) . . . . ?
Br1 C4 C5 C6 178.5(3) . . . . ?
Br1 C4 C3 C2 -179.6(3) . . . . ?
O1 C1 C2 C3 -179.9(4) . . . . ?
O2 C9 C8 N1 48.8(4) . . . . ?
N1 C7 C6 C5 168.0(4) . . . . ?
N1 C7 C6 C1 -14.2(6) . . . . ?
C7 N1 C8 C9 129.1(4) . . . . ?
C7 C6 C5 C4 178.7(3) . . . . ?
C7 C6 C1 O1 1.0(6) . . . . ?
C7 C6 C1 C2 -176.1(3) . . . . ?
C6 C1 C2 C3 -2.8(6) . . . . ?
C4 C3 C2 C1 1.5(6) . . . . ?
C5 C6 C1 O1 178.7(3) . . . . ?
C5 C6 C1 C2 1.6(5) . . . . ?
C5 C4 C3 C2 1.1(6) . . . . ?
C3 C4 C5 C6 -2.2(6) . . . . ?
C8 N1 C7 C6 -179.1(3) . . . . ?
C1 C6 C5 C4 0.8(6) . . . . ?
